data_4117509
loop_
_publ_author_name
'Marius V. C\^ampian'
'Robin N. Perutz'
'Barbara Procacci'
'Robert J. Thatcher'
'Olga Torres'
'Adrian C. Whitwood'

_publ_contact_author_address
;Department of Chemistry,
University of York,
Heslington,
York
YO10 5DD
UK
;
_publ_contact_author_email robin.perutz@york.ac.uk
_publ_contact_author_fax '+44 1904 432516'
_publ_contact_author_name 'Professor Robin N Perutz'
_publ_contact_author_phone '+44 1904 432549'
_publ_section_title
;
 Selective Photochemistry at Stereogenic Metal and Ligand Centers of
 cis-[Ru(diphosphine)2(H)2]: Preparative, NMR, Solid State, and Laser
 Flash Studies
;
_journal_name_full 'Journal of the American Chemical Society'
_journal_page_first 3480
_journal_page_last 3497
_journal_paper_doi 10.1021/ja210568t
_journal_volume 134
_journal_year 2012
_chemical_absolute_configuration ad
_chemical_formula_moiety 'C36 H58 P4 Ru, C6 H14'
_chemical_formula_sum 'C42 H72 P4 Ru'
_chemical_formula_weight 801.95
_chemical_name_systematic
;
 ? 
;
_space_group_crystal_system orthorhombic
_space_group_IT_number 19
_space_group_name_Hall 'P 2ac 2ab'
_space_group_name_H-M_alt 'P 21 21 21'
_symmetry_space_group_name_Hall 'P 2ac 2ab'
_symmetry_space_group_name_H-M 'P 21 21 21'
_atom_sites_solution_hydrogens geom
_atom_sites_solution_primary direct
_atom_sites_solution_secondary difmap
_audit_creation_date 2011-08-18
_audit_creation_method
;
  Olex2 1.1
  (compiled 2011.08.12 svn.r1921, GUI svn.r3809)
;
_cell_angle_alpha 90.00
_cell_angle_beta 90.00
_cell_angle_gamma 90.00
_cell_formula_units_Z 4
_cell_length_a 10.4162(13)
_cell_length_b 14.9533(9)
_cell_length_c 26.769(11)
_cell_measurement_reflns_used 7529
_cell_measurement_temperature 110(2)
_cell_measurement_theta_max 26.3141
_cell_measurement_theta_min 2.8215
_cell_volume 4169.4(18)
_computing_cell_refinement
;
CrysAlisPro, Agilent Technologies,
Version 1.171.35.11 (release 16-05-2011 CrysAlis171 .NET)
(compiled May 16 2011,17:55:39)
;
_computing_data_collection
;
CrysAlisPro, Agilent Technologies,
Version 1.171.35.11 (release 16-05-2011 CrysAlis171 .NET)
(compiled May 16 2011,17:55:39)
;
_computing_data_reduction
;
CrysAlisPro, Agilent Technologies,
Version 1.171.35.11 (release 16-05-2011 CrysAlis171 .NET)
(compiled May 16 2011,17:55:39)
;
_computing_molecular_graphics
;
O. V. Dolomanov, L. J. Bourhis, R. J. Gildea, J. A. K. Howard and H. Puschmann,
OLEX2: a complete structure solution, refinement and analysis program.
J. Appl. Cryst. (2009). 42, 339-341.
;
_computing_publication_material
;
O. V. Dolomanov, L. J. Bourhis, R. J. Gildea, J. A. K. Howard and H. Puschmann,
OLEX2: a complete structure solution, refinement and analysis program.
J. Appl. Cryst. (2009). 42, 339-341.
;
_computing_structure_refinement
;
XL, G.M. Sheldrick, Acta Cryst.
(2008). A64, 112-122
;
_computing_structure_solution
;
XS, G.M. Sheldrick, Acta Cryst.
(2008). A64, 112-122
;
_diffrn_ambient_temperature 110.0
_diffrn_detector_area_resol_mean 16.1450
_diffrn_measured_fraction_theta_full 0.996
_diffrn_measured_fraction_theta_max 0.990
_diffrn_measurement_details
;
  1 omega  -27.00   -1.00   1.0000  215.0000
omega____ theta____ kappa____ phi______ frames
    -      -20.6164  -60.0000 -150.0000 26

  2 omega    6.00   91.00   1.0000  215.0000
omega____ theta____ kappa____ phi______ frames
    -       21.8664   77.0000 -150.0000 85

  3 omega  -39.00   33.00   1.0000  215.0000
omega____ theta____ kappa____ phi______ frames
    -       21.8664  -77.0000   90.0000 72
;
_diffrn_measurement_device_type 'SuperNova, Single source at offset), Eos'
_diffrn_measurement_method '\w scans'
_diffrn_orient_matrix_UB_11 -0.0251678000
_diffrn_orient_matrix_UB_12 0.0052113000
_diffrn_orient_matrix_UB_13 0.0245569000
_diffrn_orient_matrix_UB_21 0.0427013000
_diffrn_orient_matrix_UB_22 -0.0334372000
_diffrn_orient_matrix_UB_23 0.0088298000
_diffrn_orient_matrix_UB_31 0.0467040000
_diffrn_orient_matrix_UB_32 0.0331140000
_diffrn_orient_matrix_UB_33 0.0050104000
_diffrn_radiation_monochromator mirror
_diffrn_radiation_type 'Mo K\a'
_diffrn_radiation_wavelength 0.7107
_diffrn_reflns_av_R_equivalents 0.0459
_diffrn_reflns_av_unetI/netI 0.0678
_diffrn_reflns_limit_h_max 13
_diffrn_reflns_limit_h_min -11
_diffrn_reflns_limit_k_max 10
_diffrn_reflns_limit_k_min -18
_diffrn_reflns_limit_l_max 33
_diffrn_reflns_limit_l_min -18
_diffrn_reflns_number 14373
_diffrn_reflns_theta_full 26.32
_diffrn_reflns_theta_max 26.42
_diffrn_reflns_theta_min 2.83
_diffrn_source 'SuperNova (Mo) X-ray Source'
_exptl_absorpt_coefficient_mu 0.557
_exptl_absorpt_correction_T_max 0.990
_exptl_absorpt_correction_T_min 0.926
_exptl_absorpt_correction_type analytical
_exptl_absorpt_process_details
;
CrysAlisPro, Agilent Technologies,
Version 1.171.35.11 (release 16-05-2011 CrysAlis171 .NET)
(compiled May 16 2011,17:55:39)
Analytical numeric absorption correction using a multifaceted crystal
model based on expressions derived by R.C. Clark & J.S. Reid.
(Clark, R. C. & Reid, J. S. (1995). Acta Cryst. A51, 887-897)
;
_exptl_crystal_colour 'dull colourless'
_exptl_crystal_colour_lustre dull
_exptl_crystal_colour_primary colourless
_exptl_crystal_density_diffrn 1.278
_exptl_crystal_description plate
_exptl_crystal_F_000 1712
_exptl_crystal_size_max 0.1941
_exptl_crystal_size_mid 0.0698
_exptl_crystal_size_min 0.0191
_refine_diff_density_max 1.054
_refine_diff_density_min -0.752
_refine_diff_density_rms 0.083
_refine_ls_abs_structure_details 'Flack H D (1983), Acta Cryst. A39, 876-881'
_refine_ls_abs_structure_Flack 0.01(3)
_refine_ls_extinction_method none
_refine_ls_goodness_of_fit_ref 1.093
_refine_ls_hydrogen_treatment mixed
_refine_ls_matrix_type full
_refine_ls_number_parameters 442
_refine_ls_number_reflns 8493
_refine_ls_number_restraints 1
_refine_ls_restrained_S_all 1.093
_refine_ls_R_factor_all 0.0490
_refine_ls_R_factor_gt 0.0452
_refine_ls_shift/su_max 0.001
_refine_ls_shift/su_mean 0.000
_refine_ls_structure_factor_coef Fsqd
_refine_ls_weighting_details 'calc w=1/[\s^2^(Fo^2^)+(0.0402P)^2^+4.8219P] where P=(Fo^2^+2Fc^2^)/3'
_refine_ls_weighting_scheme calc
_refine_ls_wR_factor_gt 0.1067
_refine_ls_wR_factor_ref 0.1090
_reflns_number_gt 8071
_reflns_number_total 8493
_reflns_threshold_expression >2sigma(I)
_cod_data_source_file ja210568t_si_002_03.cif
_cod_data_source_block D-S,S-Ru2H2
_cod_database_code 4117509

loop_
_space_group_symop_id
_space_group_symop_operation_xyz
1 'x, y, z'
2 '-x+1/2, -y, z+1/2'
3 'x+1/2, -y+1/2, -z'
4 '-x, y+1/2, -z+1/2'

loop_
_atom_site_label
_atom_site_type_symbol
_atom_site_fract_x
_atom_site_fract_y
_atom_site_fract_z
_atom_site_U_iso_or_equiv
_atom_site_adp_type
_atom_site_occupancy
_atom_site_symmetry_multiplicity
_atom_site_calc_flag
_atom_site_refinement_flags
H1 H -0.387(6) -0.671(6) -0.3941(15) 0.09(3) Uiso 1 1 d D
H1A H -0.2824 -0.6248 -0.4827 0.032 Uiso 1 1 calc R
H1B H -0.2500 -0.6809 -0.5305 0.032 Uiso 1 1 calc R
H1C H -0.1420 -0.6258 -0.5038 0.032 Uiso 1 1 calc R
H2 H -0.425(5) -0.622(3) -0.3145(17) 0.019(13) Uiso 1 1 d .
H2A H -0.2637 -0.7797 -0.4651 0.020 Uiso 1 1 calc R
H3A H -0.0040 -0.7633 -0.4944 0.026 Uiso 1 1 calc R
H3B H -0.1043 -0.8334 -0.5146 0.026 Uiso 1 1 calc R
H4A H 0.0409 -0.8920 -0.4499 0.024 Uiso 1 1 calc R
H4B H -0.1054 -0.9109 -0.4402 0.024 Uiso 1 1 calc R
H5 H 0.0540 -0.7883 -0.3900 0.022 Uiso 1 1 calc R
H6A H -0.0484 -0.8401 -0.3182 0.030 Uiso 1 1 calc R
H6B H -0.0023 -0.9228 -0.3495 0.030 Uiso 1 1 calc R
H6C H -0.1471 -0.8944 -0.3504 0.030 Uiso 1 1 calc R
H8 H 0.1145 -0.6763 -0.4419 0.020 Uiso 1 1 calc R
H9 H 0.2365 -0.5503 -0.4565 0.025 Uiso 1 1 calc R
H10 H 0.1584 -0.4106 -0.4339 0.027 Uiso 1 1 calc R
H11 H -0.0410 -0.3982 -0.3970 0.025 Uiso 1 1 calc R
H13a H -0.4288 -0.5226 -0.4556 0.042 Uiso 1 1 calc R
H13b H -0.5078 -0.4370 -0.4415 0.042 Uiso 1 1 calc R
H13c H -0.5059 -0.5194 -0.4053 0.042 Uiso 1 1 calc R
H14 H -0.2815 -0.4215 -0.4276 0.021 Uiso 1 1 calc R
H15a H -0.4530 -0.3856 -0.3477 0.031 Uiso 1 1 calc R
H15b H -0.3972 -0.3159 -0.3860 0.031 Uiso 1 1 calc R
H16a H -0.2923 -0.3112 -0.3048 0.029 Uiso 1 1 calc R
H16b H -0.1955 -0.3226 -0.3496 0.029 Uiso 1 1 calc R
H17 H -0.2894 -0.4577 -0.2860 0.023 Uiso 1 1 calc R
H18a H -0.0821 -0.4981 -0.2679 0.043 Uiso 1 1 calc R
H18b H -0.1017 -0.3963 -0.2562 0.043 Uiso 1 1 calc R
H18c H -0.0288 -0.4256 -0.3047 0.043 Uiso 1 1 calc R
H19A H -0.6148 -0.6407 -0.3555 0.031 Uiso 1 1 calc R
H19B H -0.7529 -0.6784 -0.3458 0.031 Uiso 1 1 calc R
H19C H -0.6674 -0.7196 -0.3881 0.031 Uiso 1 1 calc R
H20 H -0.6171 -0.7371 -0.2839 0.022 Uiso 1 1 calc R
H21A H -0.7730 -0.8414 -0.3249 0.027 Uiso 1 1 calc R
H21B H -0.6678 -0.8848 -0.2904 0.027 Uiso 1 1 calc R
H22A H -0.6192 -0.9674 -0.3574 0.027 Uiso 1 1 calc R
H22B H -0.6888 -0.9012 -0.3940 0.027 Uiso 1 1 calc R
H23 H -0.5139 -0.8300 -0.4124 0.022 Uiso 1 1 calc R
H24A H -0.3185 -0.9117 -0.4056 0.036 Uiso 1 1 calc R
H24B H -0.4310 -0.9663 -0.4297 0.036 Uiso 1 1 calc R
H24C H -0.3925 -0.9831 -0.3739 0.036 Uiso 1 1 calc R
H26 H -0.4876 -0.9680 -0.2890 0.025 Uiso 1 1 calc R
H27 H -0.4024 -1.0477 -0.2229 0.028 Uiso 1 1 calc R
H28 H -0.2488 -0.9817 -0.1717 0.026 Uiso 1 1 calc R
H29 H -0.1794 -0.8382 -0.1883 0.024 Uiso 1 1 calc R
H31A H -0.4870 -0.6529 -0.2229 0.032 Uiso 1 1 calc R
H31B H -0.4558 -0.6203 -0.1686 0.032 Uiso 1 1 calc R
H31C H -0.4318 -0.7203 -0.1835 0.032 Uiso 1 1 calc R
H32 H -0.2934 -0.5725 -0.2211 0.022 Uiso 1 1 calc R
H33A H -0.2000 -0.5971 -0.1458 0.029 Uiso 1 1 calc R
H33B H -0.2060 -0.7018 -0.1516 0.029 Uiso 1 1 calc R
H34A H 0.0032 -0.6694 -0.1710 0.032 Uiso 1 1 calc R
H34B H -0.0355 -0.5843 -0.2019 0.032 Uiso 1 1 calc R
H35 H -0.0422 -0.7634 -0.2323 0.023 Uiso 1 1 calc R
H36A H 0.0386 -0.7102 -0.3082 0.035 Uiso 1 1 calc R
H36B H 0.1248 -0.6776 -0.2638 0.035 Uiso 1 1 calc R
H36C H 0.0272 -0.6116 -0.2888 0.035 Uiso 1 1 calc R
C1 C -0.2182(4) -0.6608(3) -0.49881(16) 0.0214(9) Uani 1 1 d .
C2 C -0.1867(5) -0.7420(3) -0.46588(15) 0.0165(8) Uani 1 1 d .
C3 C -0.0770(4) -0.8001(3) -0.48536(17) 0.0215(10) Uani 1 1 d .
C4 C -0.0413(4) -0.8642(3) -0.44291(18) 0.0204(10) Uani 1 1 d .
C5 C -0.0335(4) -0.8115(3) -0.39339(17) 0.0180(10) Uani 1 1 d .
C6 C -0.0604(4) -0.8730(3) -0.34869(18) 0.0198(9) Uani 1 1 d .
C7 C -0.0383(4) -0.6148(3) -0.40930(15) 0.0135(9) Uani 1 1 d .
C8 C 0.0831(4) -0.6206(3) -0.43250(16) 0.0165(9) Uani 1 1 d .
C9 C 0.1564(4) -0.5451(3) -0.44148(18) 0.0211(10) Uani 1 1 d .
C10 C 0.1096(5) -0.4616(3) -0.42791(18) 0.0222(10) Uani 1 1 d .
C11 C -0.0099(5) -0.4545(3) -0.40548(18) 0.0206(10) Uani 1 1 d .
C12 C -0.0844(4) -0.5295(3) -0.39545(16) 0.0157(9) Uani 1 1 d .
C13 C -0.4562(5) -0.4849(3) -0.4286(2) 0.0279(11) Uani 1 1 d .
C14 C -0.3386(4) -0.4463(3) -0.40203(18) 0.0177(10) Uani 1 1 d .
C15 C -0.3774(5) -0.3691(3) -0.36673(19) 0.0262(11) Uani 1 1 d .
C16 C -0.2657(5) -0.3506(3) -0.33166(18) 0.0243(11) Uani 1 1 d .
C17 C -0.2239(4) -0.4416(3) -0.31076(17) 0.0192(10) Uani 1 1 d .
C18 C -0.0974(5) -0.4403(3) -0.2822(2) 0.0283(12) Uani 1 1 d .
C19 C -0.6668(4) -0.6937(3) -0.35533(16) 0.0204(10) Uani 1 1 d .
C20 C -0.6114(4) -0.7612(3) -0.31790(18) 0.0187(9) Uani 1 1 d .
C21 C -0.6815(5) -0.8513(3) -0.32096(17) 0.0226(10) Uani 1 1 d .
C22 C -0.6287(5) -0.9050(3) -0.36644(18) 0.0226(10) Uani 1 1 d .
C23 C -0.4967(4) -0.8665(3) -0.38267(17) 0.0185(9) Uani 1 1 d .
C24 C -0.4006(5) -0.9387(3) -0.3995(2) 0.0240(11) Uani 1 1 d .
C25 C -0.3835(4) -0.8542(3) -0.28009(16) 0.0169(9) Uani 1 1 d .
C26 C -0.4250(5) -0.9417(3) -0.26907(18) 0.0211(10) Uani 1 1 d .
C27 C -0.3746(5) -0.9897(3) -0.22919(18) 0.0232(10) Uani 1 1 d .
C28 C -0.2823(5) -0.9505(3) -0.19877(18) 0.0215(10) Uani 1 1 d .
C29 C -0.2405(4) -0.8643(3) -0.20907(17) 0.0201(10) Uani 1 1 d .
C30 C -0.2876(4) -0.8155(3) -0.24988(15) 0.0149(9) Uani 1 1 d .
C31 C -0.4296(4) -0.6595(3) -0.19506(17) 0.0213(9) Uani 1 1 d .
C32 C -0.2928(4) -0.6357(3) -0.21141(16) 0.0180(9) Uani 1 1 d .
C33 C -0.1926(5) -0.6460(3) -0.16941(16) 0.0241(10) Uani 1 1 d .
C34 C -0.0598(5) -0.6453(3) -0.19397(18) 0.0264(11) Uani 1 1 d .
C35 C -0.0617(4) -0.7017(3) -0.24201(17) 0.0192(9) Uani 1 1 d .
C36 C 0.0419(4) -0.6725(4) -0.27916(17) 0.0236(10) Uani 1 1 d .
P1 P -0.14647(10) -0.71289(7) -0.39895(4) 0.0126(2) Uani 1 1 d .
P2 P -0.24106(11) -0.52627(7) -0.36247(4) 0.0144(2) Uani 1 1 d .
P3 P -0.44018(11) -0.78651(7) -0.33375(4) 0.0141(2) Uani 1 1 d .
P4 P -0.23218(10) -0.70090(7) -0.26670(4) 0.0135(2) Uani 1 1 d .
Ru1 Ru -0.30837(3) -0.66760(2) -0.345986(12) 0.01232(9) Uani 1 1 d D
H37A H -0.1435 -0.0730 -0.3884 0.075 Uiso 1 1 calc R
H37B H -0.2320 -0.1571 -0.3941 0.075 Uiso 1 1 calc R
H37C H -0.2363 -0.0808 -0.4343 0.075 Uiso 1 1 calc R
H38A H -0.0254 -0.1950 -0.4184 0.053 Uiso 1 1 calc R
H38B H -0.0231 -0.1156 -0.4566 0.053 Uiso 1 1 calc R
H39A H -0.1862 -0.2657 -0.4661 0.045 Uiso 1 1 calc R
H39B H -0.1821 -0.1866 -0.5045 0.045 Uiso 1 1 calc R
H40A H 0.0220 -0.3070 -0.4881 0.049 Uiso 1 1 calc R
H40B H 0.0313 -0.2257 -0.5248 0.049 Uiso 1 1 calc R
H41A H -0.1242 -0.2908 -0.5767 0.061 Uiso 1 1 calc R
H41B H -0.0061 -0.3549 -0.5707 0.061 Uiso 1 1 calc R
H42A H -0.1221 -0.4382 -0.5115 0.074 Uiso 1 1 calc R
H42B H -0.1918 -0.4378 -0.5634 0.074 Uiso 1 1 calc R
H42C H -0.2409 -0.3758 -0.5202 0.074 Uiso 1 1 calc R
C37 C -0.1819(7) -0.1135(4) -0.4118(2) 0.0501(17) Uani 1 1 d .
C38 C -0.0779(6) -0.1602(4) -0.4412(2) 0.0439(14) Uani 1 1 d .
C39 C -0.1305(6) -0.2217(4) -0.4816(2) 0.0372(13) Uani 1 1 d .
C40 C -0.0269(6) -0.2698(4) -0.5108(2) 0.0407(15) Uani 1 1 d .
C41 C -0.0781(7) -0.3283(5) -0.5532(2) 0.0510(17) Uani 1 1 d .
C42 C -0.1662(8) -0.4017(4) -0.5354(2) 0.0491(18) Uani 1 1 d .

loop_
_atom_site_aniso_label
_atom_site_aniso_U_11
_atom_site_aniso_U_22
_atom_site_aniso_U_33
_atom_site_aniso_U_23
_atom_site_aniso_U_13
_atom_site_aniso_U_12
C1 0.021(2) 0.025(2) 0.019(2) 0.004(2) -0.0023(17) 0.005(2)
C2 0.014(2) 0.0175(19) 0.018(2) -0.0024(17) -0.0005(19) 0.0029(19)
C3 0.017(2) 0.029(2) 0.019(2) -0.004(2) 0.0023(18) 0.0001(19)
C4 0.015(2) 0.017(2) 0.029(3) -0.002(2) 0.0009(19) 0.0003(18)
C5 0.011(2) 0.022(2) 0.021(2) 0.0009(19) 0.0021(17) -0.0012(17)
C6 0.019(2) 0.0171(19) 0.023(2) 0.000(2) -0.003(2) 0.0012(17)
C7 0.014(2) 0.014(2) 0.013(2) -0.0008(17) -0.0008(16) 0.0018(17)
C8 0.015(2) 0.017(2) 0.017(2) 0.0014(18) -0.0014(17) 0.0002(17)
C9 0.009(2) 0.029(2) 0.025(2) 0.006(2) 0.0022(17) 0.0016(18)
C10 0.023(3) 0.018(2) 0.026(3) 0.003(2) 0.002(2) -0.0045(19)
C11 0.018(2) 0.018(2) 0.026(3) 0.003(2) 0.0009(19) -0.0013(18)
C12 0.014(2) 0.019(2) 0.014(2) 0.0046(18) -0.0003(17) 0.0009(18)
C13 0.026(3) 0.023(2) 0.035(3) 0.003(2) -0.008(2) 0.006(2)
C14 0.018(3) 0.0130(19) 0.023(2) 0.0040(19) 0.0015(18) 0.0034(17)
C15 0.030(3) 0.015(2) 0.033(3) -0.001(2) 0.000(2) 0.010(2)
C16 0.034(3) 0.011(2) 0.029(3) -0.0029(18) 0.004(2) 0.0020(18)
C17 0.023(3) 0.016(2) 0.019(2) -0.0067(18) 0.0021(18) -0.0031(18)
C18 0.031(3) 0.025(2) 0.029(3) -0.007(2) -0.007(2) 0.000(2)
C19 0.014(2) 0.022(2) 0.025(2) -0.0004(19) -0.0013(17) 0.0014(17)
C20 0.012(2) 0.023(2) 0.022(2) 0.001(2) 0.0021(18) -0.0015(18)
C21 0.015(2) 0.029(2) 0.024(2) 0.005(2) 0.001(2) -0.006(2)
C22 0.018(2) 0.022(2) 0.028(2) 0.005(2) -0.007(2) -0.0075(19)
C23 0.018(2) 0.020(2) 0.018(2) -0.0016(19) -0.0022(18) -0.0045(19)
C24 0.022(3) 0.018(2) 0.032(3) 0.000(2) 0.002(2) -0.0079(19)
C25 0.013(2) 0.019(2) 0.018(2) 0.0028(18) 0.0010(17) -0.0028(17)
C26 0.017(2) 0.019(2) 0.027(3) 0.001(2) -0.0008(19) 0.0024(18)
C27 0.023(3) 0.017(2) 0.029(3) 0.006(2) -0.001(2) -0.0066(19)
C28 0.020(3) 0.022(2) 0.022(2) 0.009(2) -0.0008(18) 0.0032(19)
C29 0.015(2) 0.024(2) 0.021(2) -0.0005(19) -0.0005(18) -0.0019(18)
C30 0.010(2) 0.015(2) 0.020(2) -0.0004(17) 0.0015(16) 0.0016(16)
C31 0.023(2) 0.020(2) 0.021(2) -0.002(2) -0.0016(18) 0.004(2)
C32 0.021(2) 0.0154(19) 0.018(2) -0.0032(17) -0.0013(19) 0.0014(18)
C33 0.024(2) 0.028(2) 0.020(2) -0.0053(18) -0.004(2) 0.001(2)
C34 0.024(3) 0.033(3) 0.023(2) -0.003(2) -0.006(2) -0.004(2)
C35 0.016(2) 0.019(2) 0.024(2) 0.0005(19) -0.0039(18) -0.0027(18)
C36 0.016(2) 0.030(2) 0.025(2) -0.002(2) -0.0014(18) -0.002(2)
P1 0.0105(5) 0.0119(5) 0.0155(5) -0.0003(5) 0.0002(4) -0.0002(4)
P2 0.0132(5) 0.0127(5) 0.0173(5) -0.0006(4) 0.0008(4) -0.0004(4)
P3 0.0113(5) 0.0156(5) 0.0156(6) 0.0014(4) -0.0002(4) -0.0015(4)
P4 0.0110(5) 0.0129(5) 0.0165(5) -0.0003(4) -0.0003(4) 0.0000(4)
Ru1 0.00989(15) 0.01257(14) 0.01449(15) 0.00006(14) 0.00105(13) -0.00056(13)
C37 0.055(4) 0.044(3) 0.052(4) -0.009(3) -0.011(3) 0.015(3)
C38 0.047(4) 0.037(3) 0.048(3) 0.000(3) -0.010(3) 0.004(3)
C39 0.041(3) 0.031(3) 0.039(3) -0.002(3) -0.006(3) 0.004(3)
C40 0.050(4) 0.037(3) 0.035(3) 0.016(3) 0.004(3) 0.011(3)
C41 0.068(5) 0.055(4) 0.030(3) -0.001(3) 0.003(3) 0.022(4)
C42 0.080(5) 0.038(3) 0.029(3) -0.008(3) -0.006(3) 0.010(3)

loop_
_atom_type_symbol
_atom_type_description
_atom_type_scat_dispersion_real
_atom_type_scat_dispersion_imag
_atom_type_scat_source
C C 0.0033 0.0016 'International Tables Vol C Tables 4.2.6.8 and 6.1.1.4'
H H 0.0000 0.0000 'International Tables Vol C Tables 4.2.6.8 and 6.1.1.4'
P P 0.1023 0.0942 'International Tables Vol C Tables 4.2.6.8 and 6.1.1.4'
Ru Ru -1.2594 0.8363 'International Tables Vol C Tables 4.2.6.8 and 6.1.1.4'

loop_
_geom_angle_atom_site_label_1
_geom_angle_atom_site_label_2
_geom_angle_atom_site_label_3
_geom_angle
H1A C1 H1B 109.5
H1A C1 H1C 109.5
H1B C1 H1C 109.5
C2 C1 H1A 109.5
C2 C1 H1B 109.5
C2 C1 H1C 109.5
C1 C2 H2A 107.0
C1 C2 P1 114.1(3)
C3 C2 H2A 107.0
C3 C2 C1 114.4(4)
C3 C2 P1 106.8(3)
P1 C2 H2A 107.0
H3A C3 H3B 108.6
C2 C3 H3A 110.4
C2 C3 H3B 110.4
C2 C3 C4 106.5(4)
C4 C3 H3A 110.4
C4 C3 H3B 110.4
H4A C4 H4B 108.3
C3 C4 H4A 109.8
C3 C4 H4B 109.8
C3 C4 C5 109.3(4)
C5 C4 H4A 109.8
C5 C4 H4B 109.8
C4 C5 H5 108.0
C4 C5 P1 107.3(3)
C6 C5 H5 108.0
C6 C5 C4 110.8(4)
C6 C5 P1 114.5(3)
P1 C5 H5 108.0
H6A C6 H6B 109.5
H6A C6 H6C 109.5
H6B C6 H6C 109.5
C5 C6 H6A 109.5
C5 C6 H6B 109.5
C5 C6 H6C 109.5
C8 C7 P1 123.8(3)
C12 C7 C8 118.4(4)
C12 C7 P1 117.7(3)
C7 C8 H8 119.3
C9 C8 H8 119.3
C9 C8 C7 121.4(4)
C8 C9 H9 120.2
C8 C9 C10 119.6(4)
C10 C9 H9 120.2
C9 C10 H10 120.1
C11 C10 H10 120.1
C11 C10 C9 119.9(4)
C10 C11 H11 119.3
C10 C11 C12 121.5(4)
C12 C11 H11 119.3
C7 C12 P2 116.6(3)
C11 C12 C7 119.2(4)
C11 C12 P2 124.1(4)
H13a C13 H13b 109.5
H13a C13 H13c 109.5
H13b C13 H13c 109.5
C14 C13 H13a 109.5
C14 C13 H13b 109.5
C14 C13 H13c 109.5
C13 C14 H14 107.7
C13 C14 C15 110.9(4)
C13 C14 P2 116.8(3)
C15 C14 H14 107.7
C15 C14 P2 105.7(3)
P2 C14 H14 107.7
H15b C15 H15a 108.4
C14 C15 H15a 110.0
C14 C15 H15b 110.0
C16 C15 H15a 110.0
C16 C15 H15b 110.0
C16 C15 C14 108.3(4)
H16a C16 H16b 108.7
C15 C16 H16a 110.5
C15 C16 H16b 110.5
C15 C16 C17 106.3(4)
C17 C16 H16a 110.5
C17 C16 H16b 110.5
C16 C17 H17 105.4
C16 C17 P2 107.5(3)
C18 C17 H17 105.4
C18 C17 C16 114.6(4)
C18 C17 P2 117.3(3)
P2 C17 H17 105.4
H18a C18 H18b 109.5
H18a C18 H18c 109.5
H18b C18 H18c 109.5
C17 C18 H18a 109.5
C17 C18 H18b 109.5
C17 C18 H18c 109.5
H19A C19 H19B 109.5
H19A C19 H19C 109.5
H19B C19 H19C 109.5
C20 C19 H19A 109.5
C20 C19 H19B 109.5
C20 C19 H19C 109.5
C19 C20 H20 110.0
C19 C20 P3 110.1(3)
C21 C20 H20 110.0
C21 C20 C19 111.3(4)
C21 C20 P3 105.3(3)
P3 C20 H20 110.0
H21A C21 H21B 108.3
C20 C21 H21A 109.9
C20 C21 H21B 109.9
C20 C21 C22 109.1(4)
C22 C21 H21A 109.9
C22 C21 H21B 109.9
H22A C22 H22B 108.2
C21 C22 H22A 109.7
C21 C22 H22B 109.7
C23 C22 H22A 109.7
C23 C22 H22B 109.7
C23 C22 C21 109.9(4)
C22 C23 H23 105.7
C22 C23 P3 108.7(3)
C24 C23 H23 105.7
C24 C23 C22 113.4(4)
C24 C23 P3 116.7(3)
P3 C23 H23 105.7
H24A C24 H24B 109.5
H24A C24 H24C 109.5
H24B C24 H24C 109.5
C23 C24 H24A 109.5
C23 C24 H24B 109.5
C23 C24 H24C 109.5
C26 C25 C30 118.6(4)
C26 C25 P3 124.9(4)
C30 C25 P3 116.5(3)
C25 C26 H26 119.2
C27 C26 H26 119.2
C27 C26 C25 121.6(4)
C26 C27 H27 120.2
C26 C27 C28 119.6(4)
C28 C27 H27 120.2
C27 C28 H28 120.3
C29 C28 H28 120.3
C29 C28 C27 119.5(4)
C28 C29 H29 119.1
C28 C29 C30 121.9(4)
C30 C29 H29 119.1
C25 C30 P4 117.3(3)
C29 C30 C25 118.8(4)
C29 C30 P4 124.0(3)
H31A C31 H31B 109.5
H31A C31 H31C 109.5
H31B C31 H31C 109.5
C32 C31 H31A 109.5
C32 C31 H31B 109.5
C32 C31 H31C 109.5
C31 C32 H32 107.1
C31 C32 C33 113.4(4)
C31 C32 P4 114.6(3)
C33 C32 H32 107.1
C33 C32 P4 107.1(3)
P4 C32 H32 107.1
H33A C33 H33B 108.5
C32 C33 H33A 110.3
C32 C33 H33B 110.3
C34 C33 H33A 110.3
C34 C33 H33B 110.3
C34 C33 C32 107.3(4)
H34A C34 H34B 108.2
C33 C34 H34A 109.6
C33 C34 H34B 109.6
C33 C34 C35 110.1(4)
C35 C34 H34A 109.6
C35 C34 H34B 109.6
C34 C35 H35 107.0
C34 C35 P4 107.5(3)
C36 C35 H35 107.0
C36 C35 C34 112.2(4)
C36 C35 P4 115.6(3)
P4 C35 H35 107.0
H36A C36 H36B 109.5
H36A C36 H36C 109.5
H36B C36 H36C 109.5
C35 C36 H36A 109.5
C35 C36 H36B 109.5
C35 C36 H36C 109.5
C2 P1 C5 91.89(19)
C2 P1 Ru1 119.22(15)
C5 P1 Ru1 129.45(15)
C7 P1 C2 100.01(19)
C7 P1 C5 104.39(19)
C7 P1 Ru1 107.53(14)
C12 P2 C14 102.9(2)
C12 P2 C17 106.5(2)
C12 P2 Ru1 109.85(14)
C14 P2 Ru1 122.08(15)
C17 P2 C14 92.1(2)
C17 P2 Ru1 120.78(15)
C20 P3 Ru1 116.76(15)
C23 P3 C20 89.3(2)
C23 P3 Ru1 126.19(15)
C25 P3 C20 103.8(2)
C25 P3 C23 107.1(2)
C25 P3 Ru1 110.30(14)
C30 P4 C32 100.52(19)
C30 P4 C35 101.5(2)
C30 P4 Ru1 108.21(14)
C32 P4 C35 92.5(2)
C32 P4 Ru1 119.58(15)
C35 P4 Ru1 129.87(15)
H1 Ru1 H2 93(3)
P1 Ru1 H1 82(3)
P1 Ru1 H2 170.9(16)
P1 Ru1 P4 104.44(4)
P2 Ru1 H1 92(3)
P2 Ru1 H2 86.7(16)
P2 Ru1 P1 85.87(4)
P2 Ru1 P3 160.74(4)
P2 Ru1 P4 105.79(4)
P3 Ru1 H1 77(3)
P3 Ru1 H2 78.5(17)
P3 Ru1 P1 107.52(4)
P3 Ru1 P4 84.65(4)
P4 Ru1 H1 161(3)
P4 Ru1 H2 82.6(17)
H37A C37 H37B 109.5
H37A C37 H37C 109.5
H37B C37 H37C 109.5
C38 C37 H37A 109.5
C38 C37 H37B 109.5
C38 C37 H37C 109.5
H38A C38 H38B 107.8
C37 C38 H38A 109.0
C37 C38 H38B 109.0
C37 C38 C39 113.0(5)
C39 C38 H38A 109.0
C39 C38 H38B 109.0
H39A C39 H39B 107.7
C38 C39 H39A 108.9
C38 C39 H39B 108.9
C40 C39 H39A 108.9
C40 C39 H39B 108.9
C40 C39 C38 113.5(5)
H40A C40 H40B 107.6
C39 C40 H40A 108.7
C39 C40 H40B 108.7
C39 C40 C41 114.0(5)
C41 C40 H40A 108.7
C41 C40 H40B 108.7
H41A C41 H41B 107.7
C40 C41 H41A 108.9
C40 C41 H41B 108.9
C42 C41 H41A 108.9
C42 C41 H41B 108.9
C42 C41 C40 113.3(5)
H42A C42 H42B 109.5
H42A C42 H42C 109.5
H42B C42 H42C 109.5
C41 C42 H42A 109.5
C41 C42 H42B 109.5
C41 C42 H42C 109.5

loop_
_geom_bond_atom_site_label_1
_geom_bond_atom_site_label_2
_geom_bond_distance
C1 H1A 0.9600
C1 H1B 0.9600
C1 H1C 0.9600
C1 C2 1.536(6)
C2 H2A 0.9800
C2 C3 1.527(6)
C2 P1 1.891(4)
C3 H3A 0.9700
C3 H3B 0.9700
C3 C4 1.532(6)
C4 H4A 0.9700
C4 H4B 0.9700
C4 C5 1.544(6)
C5 H5 0.9800
C5 C6 1.534(6)
C5 P1 1.892(4)
C6 H6A 0.9600
C6 H6B 0.9600
C6 H6C 0.9600
C7 C8 1.412(6)
C7 C12 1.411(6)
C7 P1 1.871(4)
C8 H8 0.9300
C8 C9 1.383(6)
C9 H9 0.9300
C9 C10 1.388(7)
C10 H10 0.9300
C10 C11 1.386(7)
C11 H11 0.9300
C11 C12 1.391(6)
C12 P2 1.856(5)
C13 H13a 0.9600
C13 H13b 0.9600
C13 H13c 0.9600
C14 H14 0.9800
C14 C13 1.530(7)
C14 P2 1.894(5)
C15 H15a 0.9700
C15 H15b 0.9700
C15 C14 1.545(6)
C16 H16a 0.9700
C16 H16b 0.9700
C16 C15 1.520(7)
C17 H17 0.9800
C17 C16 1.535(6)
C17 P2 1.884(4)
C18 H18a 0.9600
C18 H18b 0.9600
C18 H18c 0.9600
C18 C17 1.523(7)
C19 H19A 0.9600
C19 H19B 0.9600
C19 H19C 0.9600
C19 C20 1.535(6)
C20 H20 0.9800
C20 C21 1.535(6)
C20 P3 1.872(4)
C21 H21A 0.9700
C21 H21B 0.9700
C21 C22 1.559(7)
C22 H22A 0.9700
C22 H22B 0.9700
C22 C23 1.553(6)
C23 H23 0.9800
C23 C24 1.540(7)
C23 P3 1.868(5)
C24 H24A 0.9600
C24 H24B 0.9600
C24 H24C 0.9600
C25 C26 1.409(6)
C25 C30 1.410(6)
C25 P3 1.854(4)
C26 H26 0.9300
C26 C27 1.389(7)
C27 H27 0.9300
C27 C28 1.389(7)
C28 H28 0.9300
C28 C29 1.387(6)
C29 H29 0.9300
C29 C30 1.403(6)
C30 P4 1.864(4)
C31 H31A 0.9600
C31 H31B 0.9600
C31 H31C 0.9600
C31 C32 1.533(6)
C32 H32 0.9800
C32 C33 1.541(6)
C32 P4 1.881(4)
C33 H33A 0.9700
C33 H33B 0.9700
C33 C34 1.532(7)
C34 H34A 0.9700
C34 H34B 0.9700
C34 C35 1.538(6)
C35 H35 0.9800
C35 C36 1.531(6)
C35 P4 1.894(5)
C36 H36A 0.9600
C36 H36B 0.9600
C36 H36C 0.9600
P1 Ru1 2.3050(12)
P2 Ru1 2.2698(11)
P3 Ru1 2.2703(11)
P4 Ru1 2.3201(14)
Ru1 H1 1.528(10)
Ru1 H2 1.63(5)
C37 H37A 0.9600
C37 H37B 0.9600
C37 H37C 0.9600
C37 C38 1.509(9)
C38 H38A 0.9700
C38 H38B 0.9700
C38 C39 1.521(8)
C39 H39A 0.9700
C39 H39B 0.9700
C39 C40 1.516(8)
C40 H40A 0.9700
C40 H40B 0.9700
C40 C41 1.528(9)
C41 H41A 0.9700
C41 H41B 0.9700
C41 C42 1.508(10)
C42 H42A 0.9600
C42 H42B 0.9600
C42 H42C 0.9600

loop_
_geom_torsion_atom_site_label_1
_geom_torsion_atom_site_label_2
_geom_torsion_atom_site_label_3
_geom_torsion_atom_site_label_4
_geom_torsion
C1 C2 C3 C4 168.1(4)
C1 C2 P1 C5 -148.9(3)
C1 C2 P1 C7 -43.9(4)
C1 C2 P1 Ru1 72.8(4)
C2 C3 C4 C5 -45.1(5)
C2 P1 Ru1 P2 -98.83(16)
C2 P1 Ru1 P3 67.04(16)
C2 P1 Ru1 P4 155.91(15)
C3 C2 P1 C5 -21.4(3)
C3 C2 P1 C7 83.6(3)
C3 C2 P1 Ru1 -159.7(2)
C3 C4 C5 C6 153.7(4)
C3 C4 C5 P1 28.1(4)
C4 C5 P1 C2 -3.6(3)
C4 C5 P1 C7 -104.4(3)
C4 C5 P1 Ru1 127.7(3)
C5 P1 Ru1 P2 140.54(19)
C5 P1 Ru1 P3 -53.59(19)
C5 P1 Ru1 P4 35.29(19)
C6 C5 P1 C2 -127.0(3)
C6 C5 P1 C7 132.2(3)
C6 C5 P1 Ru1 4.3(4)
C7 C8 C9 C10 -0.6(7)
C7 C12 P2 C14 -125.5(3)
C7 C12 P2 C17 138.3(3)
C7 C12 P2 Ru1 5.9(4)
C7 P1 Ru1 P2 13.85(14)
C7 P1 Ru1 P3 179.73(14)
C7 P1 Ru1 P4 -91.40(14)
C8 C7 C12 C11 0.7(6)
C8 C7 C12 P2 -177.3(3)
C8 C7 P1 C2 -66.3(4)
C8 C7 P1 C5 28.3(4)
C8 C7 P1 Ru1 168.6(3)
C8 C9 C10 C11 0.0(7)
C9 C10 C11 C12 0.9(7)
C10 C11 C12 C7 -1.3(7)
C10 C11 C12 P2 176.5(4)
C11 C12 P2 C14 56.7(4)
C11 C12 P2 C17 -39.5(5)
C11 C12 P2 Ru1 -171.9(4)
C12 C7 C8 C9 0.3(6)
C12 C7 P1 C2 110.2(4)
C12 C7 P1 C5 -155.3(3)
C12 C7 P1 Ru1 -15.0(4)
C12 P2 Ru1 P1 -11.56(15)
C12 P2 Ru1 P3 -146.68(18)
C12 P2 Ru1 P4 92.29(15)
C13 C14 P2 C12 115.4(4)
C13 C14 P2 C17 -137.2(4)
C13 C14 P2 Ru1 -8.3(4)
C14 P2 Ru1 P1 108.82(18)
C14 P2 Ru1 P3 -26.3(2)
C14 P2 Ru1 P4 -147.33(17)
C15 C14 P2 C12 -120.7(3)
C15 C14 P2 C17 -13.3(3)
C15 C14 P2 Ru1 115.6(3)
C16 C15 C14 C13 164.9(4)
C16 C15 C14 P2 37.4(4)
C16 C17 P2 C12 90.9(3)
C16 C17 P2 C14 -13.2(3)
C16 C17 P2 Ru1 -143.1(3)
C17 C16 C15 C14 -48.7(5)
C17 P2 Ru1 P1 -136.05(18)
C17 P2 Ru1 P3 88.8(2)
C17 P2 Ru1 P4 -32.20(18)
C18 C17 C16 C15 169.2(4)
C18 C17 P2 C12 -40.0(4)
C18 C17 P2 C14 -144.1(4)
C18 C17 P2 Ru1 86.0(4)
C19 C20 C21 C22 79.7(5)
C19 C20 P3 C23 -80.7(3)
C19 C20 P3 C25 171.8(3)
C19 C20 P3 Ru1 50.2(3)
C20 C21 C22 C23 18.5(5)
C20 P3 Ru1 P1 -153.25(17)
C20 P3 Ru1 P2 -20.8(2)
C20 P3 Ru1 P4 103.27(17)
C21 C20 P3 C23 39.4(3)
C21 C20 P3 C25 -68.1(3)
C21 C20 P3 Ru1 170.3(2)
C21 C22 C23 C24 142.5(4)
C21 C22 C23 P3 10.9(4)
C22 C23 P3 C20 -29.1(3)
C22 C23 P3 C25 75.2(3)
C22 C23 P3 Ru1 -152.4(2)
C23 P3 Ru1 P1 -42.59(19)
C23 P3 Ru1 P2 89.8(2)
C23 P3 Ru1 P4 -146.07(19)
C24 C23 P3 C20 -158.8(4)
C24 C23 P3 C25 -54.6(4)
C24 C23 P3 Ru1 77.9(4)
C25 C26 C27 C28 0.9(7)
C25 C30 P4 C32 113.1(3)
C25 C30 P4 C35 -152.2(3)
C25 C30 P4 Ru1 -13.1(4)
C25 P3 Ru1 P1 88.65(15)
C25 P3 Ru1 P2 -138.92(18)
C25 P3 Ru1 P4 -14.83(15)
C26 C25 C30 C29 -2.2(6)
C26 C25 C30 P4 178.4(3)
C26 C25 P3 C20 68.9(4)
C26 C25 P3 C23 -24.7(5)
C26 C25 P3 Ru1 -165.3(4)
C26 C27 C28 C29 -0.9(7)
C27 C28 C29 C30 -0.8(7)
C28 C29 C30 C25 2.3(7)
C28 C29 C30 P4 -178.3(4)
C29 C30 P4 C32 -66.3(4)
C29 C30 P4 C35 28.4(4)
C29 C30 P4 Ru1 167.6(3)
C30 C25 C26 C27 0.6(7)
C30 C25 P3 C20 -114.2(4)
C30 C25 P3 C23 152.2(3)
C30 C25 P3 Ru1 11.6(4)
C30 P4 Ru1 P1 -91.68(14)
C30 P4 Ru1 P2 178.58(14)
C30 P4 Ru1 P3 15.07(14)
C31 C32 C33 C34 164.9(4)
C31 C32 P4 C30 -43.7(4)
C31 C32 P4 C35 -145.9(3)
C31 C32 P4 Ru1 74.4(3)
C32 C33 C34 C35 -42.0(5)
C32 P4 Ru1 P1 154.26(17)
C32 P4 Ru1 P2 64.52(17)
C32 P4 Ru1 P3 -98.99(17)
C33 C32 P4 C30 83.1(3)
C33 C32 P4 C35 -19.1(3)
C33 C32 P4 Ru1 -158.8(2)
C33 C34 C35 C36 154.9(4)
C33 C34 C35 P4 26.8(5)
C34 C35 P4 C30 -105.3(3)
C34 C35 P4 C32 -4.0(3)
C34 C35 P4 Ru1 128.8(3)
C35 P4 Ru1 P1 31.6(2)
C35 P4 Ru1 P2 -58.1(2)
C35 P4 Ru1 P3 138.4(2)
C36 C35 P4 C30 128.5(4)
C36 C35 P4 C32 -130.2(4)
C36 C35 P4 Ru1 2.7(4)
P1 C2 C3 C4 40.8(4)
P1 C7 C8 C9 176.7(4)
P1 C7 C12 C11 -176.0(4)
P1 C7 C12 P2 6.1(5)
P2 C17 C16 C15 36.8(4)
P3 C20 C21 C22 -39.5(4)
P3 C25 C26 C27 177.5(4)
P3 C25 C30 C29 -179.4(3)
P3 C25 C30 P4 1.2(5)
P4 C32 C33 C34 37.4(4)
C37 C38 C39 C40 -179.3(5)
C38 C39 C40 C41 -177.2(6)
C39 C40 C41 C42 -60.6(7)
